data_7105727
loop_
_publ_author_name
'Patrick Gross'
'Filipp Furche'
'Martin Nieger'
'Stefan Brase'

_publ_section_title
;
 Asymmetric Total Synthesis of (+)-Fumimycin via 1,2-Addition to Ketimines
;
_journal_name_full Chem.Commun.
_journal_page_first 9215
_journal_paper_doi 10.1039/c0cc03399e
_journal_volume 46
_journal_year 2010
_chemical_formula_moiety 'C24 H22 N O5 P'
_chemical_formula_sum 'C24 H22 N O5 P'
_chemical_formula_weight 435.40
_chemical_name_common
;
N-(5-(allyloxy)-6-hydroxy-3-methyl-2-oxo-2,3-
dihydrobenzofuran-3-yl)-P,P-diphenylphosphinic amide
;
_chemical_name_systematic
;
N-(5-(allyloxy)-6-hydroxy-3-methyl-2-oxo-2,3-dihydrobenzofuran-3-yl)-
P,P-diphenylphosphinic amide
;
_space_group_IT_number 2
_symmetry_cell_setting triclinic
_symmetry_space_group_name_Hall '-P 1'
_symmetry_space_group_name_H-M 'P -1'
_atom_sites_solution_hydrogens geom
_atom_sites_solution_primary direct
_atom_sites_solution_secondary difmap
_audit_creation_method SHELXL-97
_cell_angle_alpha 83.82(1)
_cell_angle_beta 79.60(1)
_cell_angle_gamma 75.14(1)
_cell_formula_units_Z 4
_cell_length_a 10.509(1)
_cell_length_b 13.334(1)
_cell_length_c 16.224(1)
_cell_measurement_reflns_used 10937
_cell_measurement_temperature 123(2)
_cell_measurement_theta_max 27.5
_cell_measurement_theta_min 3
_cell_volume 2156.8(3)
_computing_cell_refinement EVALCCD
_computing_data_collection Collect
_computing_data_reduction EVALCCD
_computing_molecular_graphics XP
_computing_publication_material 'SHELXL-97 (Sheldrick, 1997)'
_computing_structure_refinement 'SHELXL-97 (Sheldrick, 1997)'
_computing_structure_solution 'SHELXS-97 (Sheldrick, 1990)'
_diffrn_ambient_temperature 123(2)
_diffrn_measured_fraction_theta_full 0.995
_diffrn_measured_fraction_theta_max 0.995
_diffrn_measurement_device_type 'Bruker-Nonius KappaCCD'
_diffrn_measurement_method 'rotation in phi and omega, 2 deg.'
_diffrn_radiation_monochromator graphite
_diffrn_radiation_source 'fine-focus sealed tube'
_diffrn_radiation_type MoK\a
_diffrn_radiation_wavelength 0.71073
_diffrn_reflns_av_R_equivalents 0.0707
_diffrn_reflns_av_sigmaI/netI 0.0813
_diffrn_reflns_limit_h_max 13
_diffrn_reflns_limit_h_min -13
_diffrn_reflns_limit_k_max 17
_diffrn_reflns_limit_k_min -17
_diffrn_reflns_limit_l_max 20
_diffrn_reflns_limit_l_min -21
_diffrn_reflns_number 29641
_diffrn_reflns_theta_full 27.48
_diffrn_reflns_theta_max 27.48
_diffrn_reflns_theta_min 2.92
_exptl_absorpt_coefficient_mu 0.164
_exptl_absorpt_correction_type none
_exptl_crystal_colour colourless
_exptl_crystal_density_diffrn 1.341
_exptl_crystal_density_meas ?
_exptl_crystal_density_method 'not measured'
_exptl_crystal_description plates
_exptl_crystal_F_000 912
_exptl_crystal_size_max 0.24
_exptl_crystal_size_mid 0.16
_exptl_crystal_size_min 0.08
_refine_diff_density_max 0.732
_refine_diff_density_min -0.661
_refine_diff_density_rms 0.100
_refine_ls_extinction_method none
_refine_ls_goodness_of_fit_ref 1.024
_refine_ls_hydrogen_treatment mixed
_refine_ls_matrix_type full
_refine_ls_number_parameters 568
_refine_ls_number_reflns 9843
_refine_ls_number_restraints 16
_refine_ls_restrained_S_all 1.024
_refine_ls_R_factor_all 0.1090
_refine_ls_R_factor_gt 0.0734
_refine_ls_shift/su_max 0.001
_refine_ls_shift/su_mean 0.000
_refine_ls_structure_factor_coef Fsqd
_refine_ls_weighting_details 'calc w=1/[\s^2^(Fo^2^)+(0.1253P)^2^+1.1758P] where P=(Fo^2^+2Fc^2^)/3'
_refine_ls_weighting_scheme calc
_refine_ls_wR_factor_gt 0.1846
_refine_ls_wR_factor_ref 0.2100
_reflns_number_gt 6830
_reflns_number_total 9843
_reflns_threshold_expression >2sigma(I)
_cod_data_source_file C0CC03399E.TXT
_cod_data_source_block sb159_hy_compound_11
_cod_depositor_comments
;
The following automatic conversions were performed:

'_exptl_crystal_density_meas' value 'none' was changed to '?' - the
value is perceived as not measured.

Automatic conversion script
Id: cif_fix_values 3008 2015-01-20 13:52:24Z robertas 
;
_cod_database_code 7105727

loop_
_symmetry_equiv_pos_as_xyz
'x, y, z'
'-x, -y, -z'

loop_
_atom_site_label
_atom_site_type_symbol
_atom_site_fract_x
_atom_site_fract_y
_atom_site_fract_z
_atom_site_U_iso_or_equiv
_atom_site_adp_type
_atom_site_occupancy
_atom_site_symmetry_multiplicity
_atom_site_calc_flag
_atom_site_refinement_flags
_atom_site_disorder_assembly
_atom_site_disorder_group
O1 O 0.7181(2) 0.50161(16) 0.49587(12) 0.0211(5) Uani 1 1 d . . .
C2 C 0.6536(3) 0.4252(2) 0.52728(18) 0.0195(6) Uani 1 1 d . . .
O2 O 0.6031(2) 0.38480(17) 0.48408(13) 0.0265(5) Uani 1 1 d . . .
C3 C 0.6581(3) 0.4027(2) 0.62304(17) 0.0180(6) Uani 1 1 d . . .
N3 N 0.7007(2) 0.29042(19) 0.64391(15) 0.0185(5) Uani 1 1 d D . .
H3 H 0.638(3) 0.259(2) 0.656(2) 0.022 Uiso 1 1 d D . .
P3 P 0.85503(7) 0.22029(6) 0.61517(4) 0.01630(18) Uani 1 1 d . . .
O3 O 0.9327(2) 0.27804(16) 0.55024(13) 0.0219(5) Uani 1 1 d . . .
C3A C 0.7547(3) 0.4645(2) 0.63420(18) 0.0183(6) Uani 1 1 d . . .
C4 C 0.8188(3) 0.4710(2) 0.69978(17) 0.0172(6) Uani 1 1 d . . .
H4 H 0.8033 0.4322 0.7516 0.021 Uiso 1 1 calc R . .
C5 C 0.9062(3) 0.5351(2) 0.68868(17) 0.0176(6) Uani 1 1 d . . .
O5 O 0.9708(2) 0.54329(16) 0.75426(12) 0.0204(4) Uani 1 1 d D A .
C6 C 0.9289(3) 0.5941(2) 0.61248(18) 0.0183(6) Uani 1 1 d . . .
O6 O 1.0156(2) 0.65521(17) 0.60782(13) 0.0229(5) Uani 1 1 d D . .
H6 H 1.030(4) 0.679(3) 0.5579(14) 0.034 Uiso 1 1 d D . .
C7 C 0.8658(3) 0.5870(2) 0.54594(18) 0.0198(6) Uani 1 1 d . . .
H7 H 0.8807 0.6255 0.4938 0.024 Uiso 1 1 calc R . .
C7A C 0.7805(3) 0.5217(2) 0.55884(17) 0.0193(6) Uani 1 1 d . . .
C8 C 1.1079(3) 0.4837(3) 0.7435(2) 0.0312(8) Uani 1 1 d D . .
H8A H 1.1555 0.5042 0.6884 0.037 Uiso 0.784(7) 1 calc PR A 1
H8B H 1.1110 0.4088 0.7446 0.037 Uiso 0.784(7) 1 calc PR A 1
H8C H 1.1635 0.5203 0.7011 0.037 Uiso 0.216(7) 1 calc PR A 2
H8D H 1.1143 0.4147 0.7236 0.037 Uiso 0.216(7) 1 calc PR A 2
C9 C 1.1743(5) 0.5024(4) 0.8114(3) 0.0348(11) Uiso 0.784(7) 1 d PD A 1
H9 H 1.1825 0.5710 0.8153 0.042 Uiso 0.784(7) 1 calc PR A 1
C10 C 1.2224(6) 0.4302(4) 0.8662(3) 0.0535(14) Uiso 0.784(7) 1 d PD A 1
H10A H 1.2158 0.3609 0.8640 0.064 Uiso 0.784(7) 1 calc PR A 1
H10B H 1.2640 0.4470 0.9085 0.064 Uiso 0.784(7) 1 calc PR A 1
C9A C 1.1567(14) 0.4710(13) 0.8257(7) 0.0348(11) Uiso 0.216(7) 1 d PD A 2
H9A H 1.1271 0.4223 0.8670 0.042 Uiso 0.216(7) 1 calc PR A 2
C10A C 1.2371(19) 0.5218(16) 0.8453(12) 0.0535(14) Uiso 0.216(7) 1 d PD A 2
H10C H 1.2688 0.5712 0.8057 0.064 Uiso 0.216(7) 1 calc PR A 2
H10D H 1.2637 0.5093 0.8992 0.064 Uiso 0.216(7) 1 calc PR A 2
C11 C 0.5167(3) 0.4454(2) 0.67052(19) 0.0236(6) Uani 1 1 d . . .
H11A H 0.4579 0.4027 0.6613 0.035 Uiso 1 1 calc R . .
H11B H 0.4824 0.5173 0.6497 0.035 Uiso 1 1 calc R . .
H11C H 0.5199 0.4434 0.7307 0.035 Uiso 1 1 calc R . .
C12 C 0.9368(3) 0.1822(2) 0.70605(17) 0.0177(6) Uani 1 1 d . . .
C13 C 0.8762(3) 0.1373(3) 0.77921(19) 0.0248(7) Uani 1 1 d . . .
H13 H 0.7887 0.1281 0.7824 0.030 Uiso 1 1 calc R . .
C14 C 0.9433(3) 0.1059(3) 0.84737(19) 0.0289(7) Uani 1 1 d . . .
H14 H 0.9015 0.0754 0.8971 0.035 Uiso 1 1 calc R . .
C15 C 1.0703(4) 0.1186(3) 0.8433(2) 0.0299(7) Uani 1 1 d . . .
H15 H 1.1159 0.0964 0.8900 0.036 Uiso 1 1 calc R . .
C16 C 1.1320(3) 0.1637(3) 0.7712(2) 0.0300(7) Uani 1 1 d . . .
H16 H 1.2193 0.1730 0.7688 0.036 Uiso 1 1 calc R . .
C17 C 1.0653(3) 0.1955(3) 0.7023(2) 0.0252(7) Uani 1 1 d . . .
H17 H 1.1075 0.2261 0.6528 0.030 Uiso 1 1 calc R . .
C18 C 0.8334(3) 0.1042(2) 0.57812(17) 0.0182(6) Uani 1 1 d . . .
C19 C 0.8912(3) 0.0044(2) 0.60950(18) 0.0204(6) Uani 1 1 d . . .
H19 H 0.9377 -0.0044 0.6559 0.025 Uiso 1 1 calc R . .
C20 C 0.8808(3) -0.0822(2) 0.57295(19) 0.0240(7) Uani 1 1 d . . .
H20 H 0.9203 -0.1500 0.5944 0.029 Uiso 1 1 calc R . .
C21 C 0.8134(3) -0.0701(3) 0.5057(2) 0.0257(7) Uani 1 1 d . . .
H21 H 0.8058 -0.1295 0.4812 0.031 Uiso 1 1 calc R . .
C22 C 0.7564(3) 0.0295(3) 0.47364(19) 0.0259(7) Uani 1 1 d . . .
H22 H 0.7111 0.0378 0.4267 0.031 Uiso 1 1 calc R . .
C23 C 0.7653(3) 0.1157(2) 0.50963(18) 0.0215(6) Uani 1 1 d . . .
H23 H 0.7253 0.1833 0.4880 0.026 Uiso 1 1 calc R . .
O1' O 0.7622(2) 0.90877(16) 0.97844(12) 0.0227(5) Uani 1 1 d . . .
C2' C 0.8365(3) 0.8157(2) 0.9473(2) 0.0248(7) Uani 1 1 d . . .
O2' O 0.9074(3) 0.75243(19) 0.98717(15) 0.0367(6) Uani 1 1 d . . .
C3' C 0.8173(3) 0.8110(2) 0.85503(18) 0.0201(6) Uani 1 1 d . . .
N3' N 0.7780(3) 0.7166(2) 0.84394(15) 0.0199(5) Uani 1 1 d D . .
H3' H 0.843(3) 0.666(2) 0.828(2) 0.024 Uiso 1 1 d D . .
P3' P 0.63528(7) 0.69539(6) 0.89363(4) 0.01779(19) Uani 1 1 d . . .
O3' O 0.5899(2) 0.74773(16) 0.97435(12) 0.0228(5) Uani 1 1 d . . .
C3A' C 0.7117(3) 0.9107(2) 0.84503(17) 0.0181(6) Uani 1 1 d . . .
C4' C 0.6446(3) 0.9568(2) 0.77872(17) 0.0176(6) Uani 1 1 d . . .
H4' H 0.6599 0.9223 0.7283 0.021 Uiso 1 1 calc R . .
C5' C 0.5555(3) 1.0530(2) 0.78664(17) 0.0188(6) Uani 1 1 d . . .
O5' O 0.4886(2) 1.10942(17) 0.72447(13) 0.0248(5) Uani 1 1 d D . .
C6' C 0.5293(3) 1.1038(2) 0.86305(18) 0.0198(6) Uani 1 1 d . . .
O6' O 0.4382(2) 1.19665(17) 0.86673(13) 0.0259(5) Uani 1 1 d D . .
H6' H 0.432(4) 1.216(3) 0.9151(15) 0.039 Uiso 1 1 d D . .
C7' C 0.5969(3) 1.0578(2) 0.92928(17) 0.0197(6) Uani 1 1 d . . .
H7' H 0.5811 1.0904 0.9807 0.024 Uiso 1 1 calc R . .
C7A' C 0.6873(3) 0.9635(2) 0.91752(17) 0.0193(6) Uani 1 1 d . . .
C8' C 0.4961(3) 1.0579(2) 0.65134(18) 0.0227(6) Uani 1 1 d D . .
H8'1 H 0.4461 1.0031 0.6646 0.027 Uiso 1 1 calc R . .
H8'2 H 0.5902 1.0247 0.6299 0.027 Uiso 1 1 calc R . .
C9' C 0.4377(3) 1.1359(3) 0.5863(2) 0.0269(7) Uani 1 1 d D . .
H9' H 0.4421 1.1119 0.5325 0.032 Uiso 1 1 calc R . .
C10' C 0.3811(3) 1.2342(3) 0.5969(2) 0.0336(8) Uani 1 1 d D . .
H10E H 0.3745 1.2616 0.6496 0.040 Uiso 1 1 calc R . .
H10F H 0.3467 1.2782 0.5519 0.040 Uiso 1 1 calc R . .
C11' C 0.9511(3) 0.8102(3) 0.7980(2) 0.0269(7) Uani 1 1 d . . .
H11D H 1.0148 0.7437 0.8076 0.040 Uiso 1 1 calc R . .
H11E H 0.9860 0.8671 0.8110 0.040 Uiso 1 1 calc R . .
H11F H 0.9380 0.8191 0.7392 0.040 Uiso 1 1 calc R . .
C12' C 0.5109(3) 0.7423(2) 0.82524(18) 0.0201(6) Uani 1 1 d . . .
C13' C 0.5393(3) 0.7170(3) 0.74129(19) 0.0271(7) Uani 1 1 d . . .
H13' H 0.6256 0.6781 0.7189 0.033 Uiso 1 1 calc R . .
C14' C 0.4402(4) 0.7492(3) 0.6909(2) 0.0332(8) Uani 1 1 d . . .
H14' H 0.4583 0.7315 0.6341 0.040 Uiso 1 1 calc R . .
C15' C 0.3154(4) 0.8071(3) 0.7237(2) 0.0381(9) Uani 1 1 d . . .
H15' H 0.2478 0.8282 0.6893 0.046 Uiso 1 1 calc R . .
C16' C 0.2878(4) 0.8344(3) 0.8058(3) 0.0403(9) Uani 1 1 d . . .
H16' H 0.2026 0.8757 0.8273 0.048 Uiso 1 1 calc R . .
C17' C 0.3855(3) 0.8011(3) 0.8567(2) 0.0298(7) Uani 1 1 d . . .
H17' H 0.3663 0.8186 0.9136 0.036 Uiso 1 1 calc R . .
C18' C 0.6664(3) 0.5558(2) 0.90303(17) 0.0196(6) Uani 1 1 d . . .
C19' C 0.7843(3) 0.4952(2) 0.92760(18) 0.0253(7) Uani 1 1 d . . .
H19' H 0.8509 0.5275 0.9365 0.030 Uiso 1 1 calc R . .
C20' C 0.8050(4) 0.3878(3) 0.9391(2) 0.0338(8) Uani 1 1 d . . .
H20' H 0.8853 0.3466 0.9559 0.041 Uiso 1 1 calc R . .
C21' C 0.7068(4) 0.3414(3) 0.9257(2) 0.0342(8) Uani 1 1 d . . .
H21' H 0.7208 0.2680 0.9332 0.041 Uiso 1 1 calc R . .
C22' C 0.5878(4) 0.4010(3) 0.9014(2) 0.0299(7) Uani 1 1 d . . .
H22' H 0.5213 0.3683 0.8929 0.036 Uiso 1 1 calc R . .
C23' C 0.5673(3) 0.5084(2) 0.88969(19) 0.0243(7) Uani 1 1 d . . .
H23' H 0.4870 0.5495 0.8728 0.029 Uiso 1 1 calc R . .

loop_
_atom_site_aniso_label
_atom_site_aniso_U_11
_atom_site_aniso_U_22
_atom_site_aniso_U_33
_atom_site_aniso_U_23
_atom_site_aniso_U_13
_atom_site_aniso_U_12
O1 0.0253(11) 0.0251(11) 0.0151(10) 0.0041(8) -0.0077(9) -0.0088(9)
C2 0.0178(14) 0.0205(14) 0.0209(15) 0.0010(11) -0.0069(12) -0.0042(11)
O2 0.0310(12) 0.0295(12) 0.0232(11) -0.0008(9) -0.0126(10) -0.0095(10)
C3 0.0187(14) 0.0224(15) 0.0132(13) 0.0008(11) -0.0047(11) -0.0048(12)
N3 0.0158(12) 0.0204(13) 0.0209(12) 0.0051(10) -0.0058(10) -0.0080(10)
P3 0.0177(4) 0.0197(4) 0.0127(3) 0.0023(3) -0.0028(3) -0.0077(3)
O3 0.0242(11) 0.0238(11) 0.0194(10) 0.0044(8) -0.0007(9) -0.0130(9)
C3A 0.0183(14) 0.0188(14) 0.0172(14) 0.0016(11) -0.0022(11) -0.0051(11)
C4 0.0197(14) 0.0203(14) 0.0114(13) 0.0006(10) -0.0027(11) -0.0051(11)
C5 0.0205(14) 0.0221(14) 0.0102(12) -0.0009(10) -0.0053(11) -0.0035(12)
O5 0.0207(10) 0.0281(11) 0.0136(10) -0.0017(8) -0.0051(8) -0.0062(9)
C6 0.0172(14) 0.0183(14) 0.0194(14) 0.0012(11) -0.0023(11) -0.0060(11)
O6 0.0270(11) 0.0264(11) 0.0180(10) 0.0037(8) -0.0043(9) -0.0131(9)
C7 0.0224(15) 0.0209(14) 0.0147(13) 0.0044(11) -0.0012(11) -0.0060(12)
C7A 0.0213(15) 0.0221(15) 0.0143(13) 0.0008(11) -0.0061(11) -0.0033(12)
C8 0.0249(17) 0.040(2) 0.0273(17) -0.0048(14) -0.0099(14) 0.0004(15)
C11 0.0207(15) 0.0279(16) 0.0217(15) -0.0010(12) -0.0007(12) -0.0072(13)
C12 0.0192(14) 0.0199(14) 0.0140(13) -0.0006(11) -0.0042(11) -0.0041(11)
C13 0.0245(16) 0.0334(17) 0.0196(15) 0.0016(12) -0.0050(13) -0.0131(14)
C14 0.0363(19) 0.0361(18) 0.0167(15) 0.0047(13) -0.0072(14) -0.0139(15)
C15 0.0353(18) 0.0361(19) 0.0197(15) 0.0009(13) -0.0126(14) -0.0065(15)
C16 0.0244(16) 0.044(2) 0.0262(17) -0.0033(14) -0.0089(14) -0.0127(15)
C17 0.0231(15) 0.0348(18) 0.0199(15) -0.0004(13) -0.0045(13) -0.0106(13)
C18 0.0210(14) 0.0218(15) 0.0134(13) -0.0006(11) -0.0004(11) -0.0098(12)
C19 0.0205(14) 0.0257(15) 0.0148(13) 0.0024(11) -0.0024(12) -0.0069(12)
C20 0.0249(16) 0.0253(16) 0.0203(15) -0.0016(12) 0.0007(12) -0.0066(13)
C21 0.0260(16) 0.0291(17) 0.0242(16) -0.0062(13) 0.0009(13) -0.0121(13)
C22 0.0253(16) 0.0363(18) 0.0193(15) -0.0021(13) -0.0059(13) -0.0118(14)
C23 0.0204(14) 0.0280(16) 0.0176(14) 0.0014(12) -0.0058(12) -0.0079(12)
O1' 0.0296(11) 0.0254(11) 0.0158(10) 0.0002(8) -0.0112(9) -0.0067(9)
C2' 0.0272(16) 0.0273(16) 0.0230(15) -0.0018(12) -0.0106(13) -0.0074(13)
O2' 0.0432(15) 0.0359(14) 0.0310(13) -0.0023(10) -0.0217(11) 0.0011(11)
C3' 0.0206(14) 0.0258(15) 0.0155(14) 0.0009(11) -0.0047(12) -0.0080(12)
N3' 0.0204(13) 0.0198(12) 0.0190(12) -0.0030(10) -0.0015(10) -0.0045(10)
P3' 0.0202(4) 0.0207(4) 0.0132(4) 0.0002(3) -0.0027(3) -0.0067(3)
O3' 0.0248(11) 0.0270(11) 0.0153(10) -0.0027(8) 0.0004(9) -0.0058(9)
C3A' 0.0178(14) 0.0220(14) 0.0155(13) 0.0006(11) -0.0020(11) -0.0078(11)
C4' 0.0187(14) 0.0239(15) 0.0102(12) -0.0016(10) -0.0017(11) -0.0055(12)
C5' 0.0188(14) 0.0247(15) 0.0144(13) 0.0026(11) -0.0054(11) -0.0074(12)
O5' 0.0319(12) 0.0246(11) 0.0167(10) 0.0003(8) -0.0112(9) -0.0004(9)
C6' 0.0204(14) 0.0205(14) 0.0183(14) 0.0005(11) -0.0004(12) -0.0073(12)
O6' 0.0311(12) 0.0259(12) 0.0173(11) -0.0025(9) -0.0027(10) -0.0013(10)
C7' 0.0238(15) 0.0235(15) 0.0129(13) -0.0015(11) -0.0005(11) -0.0091(12)
C7A' 0.0211(14) 0.0268(15) 0.0134(13) 0.0033(11) -0.0069(11) -0.0108(12)
C8' 0.0269(16) 0.0263(16) 0.0166(14) 0.0007(12) -0.0063(12) -0.0084(13)
C9' 0.0234(16) 0.0395(19) 0.0212(15) 0.0073(13) -0.0104(13) -0.0128(14)
C10' 0.0253(17) 0.039(2) 0.038(2) 0.0145(15) -0.0134(15) -0.0128(15)
C11' 0.0200(15) 0.0294(17) 0.0306(17) 0.0010(13) -0.0014(13) -0.0077(13)
C12' 0.0239(15) 0.0190(14) 0.0202(14) 0.0017(11) -0.0080(12) -0.0085(12)
C13' 0.0331(18) 0.0280(17) 0.0209(15) 0.0017(12) -0.0093(14) -0.0065(14)
C14' 0.044(2) 0.038(2) 0.0226(16) 0.0029(14) -0.0152(15) -0.0139(16)
C15' 0.035(2) 0.047(2) 0.038(2) 0.0120(17) -0.0211(17) -0.0149(17)
C16' 0.0228(17) 0.049(2) 0.047(2) 0.0014(18) -0.0106(16) -0.0038(16)
C17' 0.0214(16) 0.0365(19) 0.0311(18) -0.0026(14) -0.0050(14) -0.0054(14)
C18' 0.0298(16) 0.0191(14) 0.0091(12) 0.0017(10) 0.0006(12) -0.0083(12)
C19' 0.0289(17) 0.0293(17) 0.0161(14) 0.0034(12) -0.0053(13) -0.0048(13)
C20' 0.042(2) 0.0316(18) 0.0221(16) 0.0066(13) -0.0071(15) -0.0003(15)
C21' 0.054(2) 0.0211(16) 0.0232(16) 0.0026(13) 0.0013(16) -0.0088(16)
C22' 0.0399(19) 0.0316(18) 0.0208(16) 0.0017(13) 0.0008(14) -0.0186(15)
C23' 0.0297(17) 0.0261(16) 0.0166(14) 0.0008(12) 0.0001(13) -0.0095(13)

loop_
_atom_type_symbol
_atom_type_description
_atom_type_scat_dispersion_real
_atom_type_scat_dispersion_imag
_atom_type_scat_source
C C 0.0033 0.0016 'International Tables Vol C Tables 4.2.6.8 and 6.1.1.4'
H H 0.0000 0.0000 'International Tables Vol C Tables 4.2.6.8 and 6.1.1.4'
N N 0.0061 0.0033 'International Tables Vol C Tables 4.2.6.8 and 6.1.1.4'
O O 0.0106 0.0060 'International Tables Vol C Tables 4.2.6.8 and 6.1.1.4'
P P 0.1023 0.0942 'International Tables Vol C Tables 4.2.6.8 and 6.1.1.4'

loop_
_geom_angle_atom_site_label_1
_geom_angle_atom_site_label_2
_geom_angle_atom_site_label_3
_geom_angle
_geom_angle_site_symmetry_1
_geom_angle_site_symmetry_3
_geom_angle_publ_flag
C2 O1 C7A 107.6(2) . . ?
O2 C2 O1 122.1(3) . . ?
O2 C2 C3 127.9(3) . . ?
O1 C2 C3 110.1(2) . . ?
N3 C3 C3A 115.1(2) . . ?
N3 C3 C11 109.4(2) . . ?
C3A C3 C11 112.6(2) . . ?
N3 C3 C2 110.8(2) . . ?
C3A C3 C2 100.6(2) . . ?
C11 C3 C2 107.9(2) . . ?
C3 N3 P3 123.25(19) . . ?
C3 N3 H3 115(2) . . ?
P3 N3 H3 119(2) . . ?
O3 P3 N3 111.61(12) . . ?
O3 P3 C18 112.73(13) . . ?
N3 P3 C18 104.52(13) . . ?
O3 P3 C12 110.73(13) . . ?
N3 P3 C12 109.51(13) . . ?
C18 P3 C12 107.48(13) . . ?
C4 C3A C7A 119.2(3) . . ?
C4 C3A C3 133.3(3) . . ?
C7A C3A C3 107.5(3) . . ?
C3A C4 C5 118.8(2) . . ?
C3A C4 H4 120.6 . . ?
C5 C4 H4 120.6 . . ?
C4 C5 O5 119.6(2) . . ?
C4 C5 C6 121.2(3) . . ?
O5 C5 C6 119.2(3) . . ?
C5 O5 C8 112.6(2) . . ?
O6 C6 C7 122.9(2) . . ?
O6 C6 C5 116.9(3) . . ?
C7 C6 C5 120.2(3) . . ?
C6 O6 H6 108(3) . . ?
C7A C7 C6 117.0(3) . . ?
C7A C7 H7 121.5 . . ?
C6 C7 H7 121.5 . . ?
C7 C7A C3A 123.5(3) . . ?
C7 C7A O1 123.0(2) . . ?
C3A C7A O1 113.3(3) . . ?
O5 C8 C9 110.0(3) . . ?
O5 C8 C9A 108.8(6) . . ?
C9 C8 C9A 20.0(6) . . ?
O5 C8 H8A 109.7 . . ?
C9 C8 H8A 109.7 . . ?
C9A C8 H8A 126.4 . . ?
O5 C8 H8B 109.7 . . ?
C9 C8 H8B 109.7 . . ?
C9A C8 H8B 92.2 . . ?
H8A C8 H8B 108.2 . . ?
O5 C8 H8C 109.9 . . ?
C9 C8 H8C 91.4 . . ?
C9A C8 H8C 109.9 . . ?
H8A C8 H8C 20.2 . . ?
H8B C8 H8C 124.4 . . ?
O5 C8 H8D 109.9 . . ?
C9 C8 H8D 125.1 . . ?
C9A C8 H8D 109.9 . . ?
H8A C8 H8D 90.2 . . ?
H8B C8 H8D 19.7 . . ?
H8C C8 H8D 108.3 . . ?
C10 C9 C8 123.9(5) . . ?
C10 C9 H9 118.0 . . ?
C8 C9 H9 118.0 . . ?
C9 C10 H10A 120.0 . . ?
C9 C10 H10B 120.0 . . ?
H10A C10 H10B 120.0 . . ?
C10A C9A C8 125.0(13) . . ?
C10A C9A H9A 117.5 . . ?
C8 C9A H9A 117.5 . . ?
C9A C10A H10C 120.0 . . ?
C9A C10A H10D 120.0 . . ?
H10C C10A H10D 120.0 . . ?
C3 C11 H11A 109.5 . . ?
C3 C11 H11B 109.5 . . ?
H11A C11 H11B 109.5 . . ?
C3 C11 H11C 109.5 . . ?
H11A C11 H11C 109.5 . . ?
H11B C11 H11C 109.5 . . ?
C13 C12 C17 119.2(3) . . ?
C13 C12 P3 121.5(2) . . ?
C17 C12 P3 119.2(2) . . ?
C14 C13 C12 120.2(3) . . ?
C14 C13 H13 119.9 . . ?
C12 C13 H13 119.9 . . ?
C15 C14 C13 120.3(3) . . ?
C15 C14 H14 119.8 . . ?
C13 C14 H14 119.8 . . ?
C14 C15 C16 120.3(3) . . ?
C14 C15 H15 119.8 . . ?
C16 C15 H15 119.8 . . ?
C15 C16 C17 119.7(3) . . ?
C15 C16 H16 120.1 . . ?
C17 C16 H16 120.1 . . ?
C16 C17 C12 120.2(3) . . ?
C16 C17 H17 119.9 . . ?
C12 C17 H17 119.9 . . ?
C19 C18 C23 119.2(3) . . ?
C19 C18 P3 122.9(2) . . ?
C23 C18 P3 117.6(2) . . ?
C20 C19 C18 120.1(3) . . ?
C20 C19 H19 120.0 . . ?
C18 C19 H19 120.0 . . ?
C21 C20 C19 120.3(3) . . ?
C21 C20 H20 119.9 . . ?
C19 C20 H20 119.9 . . ?
C20 C21 C22 119.9(3) . . ?
C20 C21 H21 120.0 . . ?
C22 C21 H21 120.0 . . ?
C23 C22 C21 120.3(3) . . ?
C23 C22 H22 119.8 . . ?
C21 C22 H22 119.8 . . ?
C22 C23 C18 120.2(3) . . ?
C22 C23 H23 119.9 . . ?
C18 C23 H23 119.9 . . ?
C2' O1' C7A' 108.1(2) . . ?
O2' C2' O1' 122.3(3) . . ?
O2' C2' C3' 127.5(3) . . ?
O1' C2' C3' 110.2(2) . . ?
N3' C3' C3A' 114.8(2) . . ?
N3' C3' C11' 108.3(2) . . ?
C3A' C3' C11' 113.7(2) . . ?
N3' C3' C2' 111.3(2) . . ?
C3A' C3' C2' 100.4(2) . . ?
C11' C3' C2' 108.1(3) . . ?
C3' N3' P3' 120.7(2) . . ?
C3' N3' H3' 114(2) . . ?
P3' N3' H3' 120(2) . . ?
O3' P3' N3' 112.39(13) . . ?
O3' P3' C18' 115.47(12) . . ?
N3' P3' C18' 103.47(13) . . ?
O3' P3' C12' 109.68(14) . . ?
N3' P3' C12' 108.40(13) . . ?
C18' P3' C12' 107.00(14) . . ?
C7A' C3A' C4' 118.5(3) . . ?
C7A' C3A' C3' 108.6(2) . . ?
C4' C3A' C3' 132.8(3) . . ?
C5' C4' C3A' 119.8(3) . . ?
C5' C4' H4' 120.1 . . ?
C3A' C4' H4' 120.1 . . ?
O5' C5' C4' 125.5(3) . . ?
O5' C5' C6' 114.1(3) . . ?
C4' C5' C6' 120.4(3) . . ?
C5' O5' C8' 116.8(2) . . ?
O6' C6' C7' 123.3(3) . . ?
O6' C6' C5' 116.9(3) . . ?
C7' C6' C5' 119.8(3) . . ?
C6' O6' H6' 106(3) . . ?
C7A' C7' C6' 117.6(3) . . ?
C7A' C7' H7' 121.2 . . ?
C6' C7' H7' 121.2 . . ?
C7' C7A' C3A' 123.8(3) . . ?
C7' C7A' O1' 123.7(3) . . ?
C3A' C7A' O1' 112.4(3) . . ?
O5' C8' C9' 108.8(3) . . ?
O5' C8' H8'1 109.9 . . ?
C9' C8' H8'1 109.9 . . ?
O5' C8' H8'2 109.9 . . ?
C9' C8' H8'2 109.9 . . ?
H8'1 C8' H8'2 108.3 . . ?
C10' C9' C8' 125.8(3) . . ?
C10' C9' H9' 117.1 . . ?
C8' C9' H9' 117.1 . . ?
C9' C10' H10E 120.0 . . ?
C9' C10' H10F 120.0 . . ?
H10E C10' H10F 120.0 . . ?
C3' C11' H11D 109.5 . . ?
C3' C11' H11E 109.5 . . ?
H11D C11' H11E 109.5 . . ?
C3' C11' H11F 109.5 . . ?
H11D C11' H11F 109.5 . . ?
H11E C11' H11F 109.5 . . ?
C17' C12' C13' 119.7(3) . . ?
C17' C12' P3' 120.0(2) . . ?
C13' C12' P3' 120.3(2) . . ?
C14' C13' C12' 119.5(3) . . ?
C14' C13' H13' 120.3 . . ?
C12' C13' H13' 120.3 . . ?
C15' C14' C13' 119.9(3) . . ?
C15' C14' H14' 120.1 . . ?
C13' C14' H14' 120.1 . . ?
C16' C15' C14' 120.9(3) . . ?
C16' C15' H15' 119.6 . . ?
C14' C15' H15' 119.6 . . ?
C15' C16' C17' 119.5(3) . . ?
C15' C16' H16' 120.3 . . ?
C17' C16' H16' 120.3 . . ?
C12' C17' C16' 120.6(3) . . ?
C12' C17' H17' 119.7 . . ?
C16' C17' H17' 119.7 . . ?
C19' C18' C23' 120.0(3) . . ?
C19' C18' P3' 120.6(2) . . ?
C23' C18' P3' 119.3(2) . . ?
C20' C19' C18' 120.5(3) . . ?
C20' C19' H19' 119.8 . . ?
C18' C19' H19' 119.8 . . ?
C19' C20' C21' 119.2(3) . . ?
C19' C20' H20' 120.4 . . ?
C21' C20' H20' 120.4 . . ?
C20' C21' C22' 121.1(3) . . ?
C20' C21' H21' 119.5 . . ?
C22' C21' H21' 119.5 . . ?
C23' C22' C21' 119.7(3) . . ?
C23' C22' H22' 120.2 . . ?
C21' C22' H22' 120.2 . . ?
C22' C23' C18' 119.5(3) . . ?
C22' C23' H23' 120.2 . . ?
C18' C23' H23' 120.2 . . ?

loop_
_geom_bond_atom_site_label_1
_geom_bond_atom_site_label_2
_geom_bond_distance
_geom_bond_site_symmetry_2
_geom_bond_publ_flag
O1 C2 1.370(3) . ?
O1 C7A 1.391(3) . ?
C2 O2 1.194(4) . ?
C2 C3 1.557(4) . ?
C3 N3 1.469(4) . ?
C3 C3A 1.507(4) . ?
C3 C11 1.541(4) . ?
N3 P3 1.663(3) . ?
N3 H3 0.849(18) . ?
P3 O3 1.485(2) . ?
P3 C18 1.800(3) . ?
P3 C12 1.801(3) . ?
C3A C4 1.379(4) . ?
C3A C7A 1.391(4) . ?
C4 C5 1.385(4) . ?
C4 H4 0.9500 . ?
C5 O5 1.389(3) . ?
C5 C6 1.409(4) . ?
O5 C8 1.446(4) . ?
C6 O6 1.357(3) . ?
C6 C7 1.388(4) . ?
O6 H6 0.841(18) . ?
C7 C7A 1.378(4) . ?
C7 H7 0.9500 . ?
C8 C9 1.479(5) . ?
C8 C9A 1.491(8) . ?
C8 H8A 0.9900 . ?
C8 H8B 0.9900 . ?
C8 H8C 0.9900 . ?
C8 H8D 0.9900 . ?
C9 C10 1.304(6) . ?
C9 H9 0.9500 . ?
C10 H10A 0.9500 . ?
C10 H10B 0.9500 . ?
C9A C10A 1.308(9) . ?
C9A H9A 0.9500 . ?
C10A H10C 0.9500 . ?
C10A H10D 0.9500 . ?
C11 H11A 0.9800 . ?
C11 H11B 0.9800 . ?
C11 H11C 0.9800 . ?
C12 C13 1.394(4) . ?
C12 C17 1.397(4) . ?
C13 C14 1.388(4) . ?
C13 H13 0.9500 . ?
C14 C15 1.377(5) . ?
C14 H14 0.9500 . ?
C15 C16 1.387(5) . ?
C15 H15 0.9500 . ?
C16 C17 1.396(4) . ?
C16 H16 0.9500 . ?
C17 H17 0.9500 . ?
C18 C19 1.397(4) . ?
C18 C23 1.401(4) . ?
C19 C20 1.390(4) . ?
C19 H19 0.9500 . ?
C20 C21 1.378(4) . ?
C20 H20 0.9500 . ?
C21 C22 1.397(5) . ?
C21 H21 0.9500 . ?
C22 C23 1.375(4) . ?
C22 H22 0.9500 . ?
C23 H23 0.9500 . ?
O1' C2' 1.379(4) . ?
O1' C7A' 1.400(3) . ?
C2' O2' 1.192(4) . ?
C2' C3' 1.555(4) . ?
C3' N3' 1.460(4) . ?
C3' C3A' 1.512(4) . ?
C3' C11' 1.535(4) . ?
N3' P3' 1.647(3) . ?
N3' H3' 0.854(18) . ?
P3' O3' 1.493(2) . ?
P3' C18' 1.800(3) . ?
P3' C12' 1.813(3) . ?
C3A' C7A' 1.386(4) . ?
C3A' C4' 1.394(4) . ?
C4' C5' 1.383(4) . ?
C4' H4' 0.9500 . ?
C5' O5' 1.378(3) . ?
C5' C6' 1.427(4) . ?
O5' C8' 1.414(4) . ?
C6' O6' 1.356(4) . ?
C6' C7' 1.395(4) . ?
O6' H6' 0.836(19) . ?
C7' C7A' 1.376(4) . ?
C7' H7' 0.9500 . ?
C8' C9' 1.498(4) . ?
C8' H8'1 0.9900 . ?
C8' H8'2 0.9900 . ?
C9' C10' 1.309(5) . ?
C9' H9' 0.9500 . ?
C10' H10E 0.9500 . ?
C10' H10F 0.9500 . ?
C11' H11D 0.9800 . ?
C11' H11E 0.9800 . ?
C11' H11F 0.9800 . ?
C12' C17' 1.387(4) . ?
C12' C13' 1.400(4) . ?
C13' C14' 1.393(5) . ?
C13' H13' 0.9500 . ?
C14' C15' 1.385(5) . ?
C14' H14' 0.9500 . ?
C15' C16' 1.379(6) . ?
C15' H15' 0.9500 . ?
C16' C17' 1.388(5) . ?
C16' H16' 0.9500 . ?
C17' H17' 0.9500 . ?
C18' C19' 1.394(4) . ?
C18' C23' 1.407(4) . ?
C19' C20' 1.389(5) . ?
C19' H19' 0.9500 . ?
C20' C21' 1.390(5) . ?
C20' H20' 0.9500 . ?
C21' C22' 1.397(5) . ?
C21' H21' 0.9500 . ?
C22' C23' 1.389(5) . ?
C22' H22' 0.9500 . ?
C23' H23' 0.9500 . ?

loop_
_geom_hbond_atom_site_label_D
_geom_hbond_atom_site_label_H
_geom_hbond_atom_site_label_A
_geom_hbond_distance_DH
_geom_hbond_distance_HA
_geom_hbond_distance_DA
_geom_hbond_angle_DHA
_geom_hbond_site_symmetry_A
N3' H3' O5 0.854(18) 2.15(2) 2.969(3) 161(3) .
O6 H6 O3 0.841(18) 1.790(19) 2.630(3) 176(4) 2_766
O6' H6' O3' 0.836(19) 1.869(19) 2.703(3) 176(4) 2_677
N3 H3 O5' 0.849(18) 2.86(2) 3.678(3) 161(3) 1_545
C7 H7 O3 0.95 2.57 3.212(3) 125.1 2_766
C7' H7' O3' 0.95 2.51 3.190(4) 128.6 2_677
C11 H11B O2 0.98 2.59 3.385(4) 138.1 2_666
C20 H20 O6 0.95 2.53 3.450(4) 162.2 1_545
C20' H20' O2' 0.95 2.52 3.462(4) 174.4 2_767

loop_
_geom_torsion_atom_site_label_1
_geom_torsion_atom_site_label_2
_geom_torsion_atom_site_label_3
_geom_torsion_atom_site_label_4
_geom_torsion
_geom_torsion_site_symmetry_1
_geom_torsion_site_symmetry_2
_geom_torsion_site_symmetry_3
_geom_torsion_site_symmetry_4
_geom_torsion_publ_flag
C7A O1 C2 O2 -172.0(3) . . . . ?
C7A O1 C2 C3 8.0(3) . . . . ?
O2 C2 C3 N3 48.4(4) . . . . ?
O1 C2 C3 N3 -131.6(2) . . . . ?
O2 C2 C3 C3A 170.6(3) . . . . ?
O1 C2 C3 C3A -9.5(3) . . . . ?
O2 C2 C3 C11 -71.3(4) . . . . ?
O1 C2 C3 C11 108.6(3) . . . . ?
C3A C3 N3 P3 -43.4(3) . . . . ?
C11 C3 N3 P3 -171.3(2) . . . . ?
C2 C3 N3 P3 69.9(3) . . . . ?
C3 N3 P3 O3 -13.7(3) . . . . ?
C3 N3 P3 C18 -135.9(2) . . . . ?
C3 N3 P3 C12 109.2(2) . . . . ?
N3 C3 C3A C4 -51.5(4) . . . . ?
C11 C3 C3A C4 74.8(4) . . . . ?
C2 C3 C3A C4 -170.6(3) . . . . ?
N3 C3 C3A C7A 126.4(3) . . . . ?
C11 C3 C3A C7A -107.3(3) . . . . ?
C2 C3 C3A C7A 7.3(3) . . . . ?
C7A C3A C4 C5 0.6(4) . . . . ?
C3 C3A C4 C5 178.3(3) . . . . ?
C3A C4 C5 O5 179.4(2) . . . . ?
C3A C4 C5 C6 0.8(4) . . . . ?
C4 C5 O5 C8 102.6(3) . . . . ?
C6 C5 O5 C8 -78.7(3) . . . . ?
C4 C5 C6 O6 179.5(3) . . . . ?
O5 C5 C6 O6 0.9(4) . . . . ?
C4 C5 C6 C7 -1.5(4) . . . . ?
O5 C5 C6 C7 179.8(2) . . . . ?
O6 C6 C7 C7A 179.7(3) . . . . ?
C5 C6 C7 C7A 0.8(4) . . . . ?
C6 C7 C7A C3A 0.6(4) . . . . ?
C6 C7 C7A O1 -175.3(3) . . . . ?
C4 C3A C7A C7 -1.3(5) . . . . ?
C3 C3A C7A C7 -179.5(3) . . . . ?
C4 C3A C7A O1 174.9(2) . . . . ?
C3 C3A C7A O1 -3.3(3) . . . . ?
C2 O1 C7A C7 173.2(3) . . . . ?
C2 O1 C7A C3A -3.1(3) . . . . ?
C5 O5 C8 C9 175.4(3) . . . . ?
C5 O5 C8 C9A -163.5(7) . . . . ?
O5 C8 C9 C10 117.4(5) . . . . ?
C9A C8 C9 C10 27.3(19) . . . . ?
O5 C8 C9A C10A -104.6(17) . . . . ?
C9 C8 C9A C10A -7.5(14) . . . . ?
O3 P3 C12 C13 172.7(2) . . . . ?
N3 P3 C12 C13 49.2(3) . . . . ?
C18 P3 C12 C13 -63.7(3) . . . . ?
O3 P3 C12 C17 -9.0(3) . . . . ?
N3 P3 C12 C17 -132.5(2) . . . . ?
C18 P3 C12 C17 114.5(3) . . . . ?
C17 C12 C13 C14 -0.2(5) . . . . ?
P3 C12 C13 C14 178.1(3) . . . . ?
C12 C13 C14 C15 -0.1(5) . . . . ?
C13 C14 C15 C16 0.5(5) . . . . ?
C14 C15 C16 C17 -0.6(5) . . . . ?
C15 C16 C17 C12 0.3(5) . . . . ?
C13 C12 C17 C16 0.1(5) . . . . ?
P3 C12 C17 C16 -178.2(3) . . . . ?
O3 P3 C18 C19 113.3(2) . . . . ?
N3 P3 C18 C19 -125.3(2) . . . . ?
C12 P3 C18 C19 -9.0(3) . . . . ?
O3 P3 C18 C23 -60.8(3) . . . . ?
N3 P3 C18 C23 60.6(2) . . . . ?
C12 P3 C18 C23 176.9(2) . . . . ?
C23 C18 C19 C20 -0.1(4) . . . . ?
P3 C18 C19 C20 -174.1(2) . . . . ?
C18 C19 C20 C21 0.0(4) . . . . ?
C19 C20 C21 C22 0.6(5) . . . . ?
C20 C21 C22 C23 -1.0(5) . . . . ?
C21 C22 C23 C18 0.8(5) . . . . ?
C19 C18 C23 C22 -0.3(4) . . . . ?
P3 C18 C23 C22 174.0(2) . . . . ?
C7A' O1' C2' O2' -178.2(3) . . . . ?
C7A' O1' C2' C3' 4.3(3) . . . . ?
O2' C2' C3' N3' 55.5(4) . . . . ?
O1' C2' C3' N3' -127.2(3) . . . . ?
O2' C2' C3' C3A' 177.4(3) . . . . ?
O1' C2' C3' C3A' -5.2(3) . . . . ?
O2' C2' C3' C11' -63.3(4) . . . . ?
O1' C2' C3' C11' 114.0(3) . . . . ?
C3A' C3' N3' P3' -49.4(3) . . . . ?
C11' C3' N3' P3' -177.6(2) . . . . ?
C2' C3' N3' P3' 63.8(3) . . . . ?
C3' N3' P3' O3' -27.6(3) . . . . ?
C3' N3' P3' C18' -152.8(2) . . . . ?
C3' N3' P3' C12' 93.8(2) . . . . ?
N3' C3' C3A' C7A' 123.7(3) . . . . ?
C11' C3' C3A' C7A' -110.9(3) . . . . ?
C2' C3' C3A' C7A' 4.2(3) . . . . ?
N3' C3' C3A' C4' -59.5(4) . . . . ?
C11' C3' C3A' C4' 65.9(4) . . . . ?
C2' C3' C3A' C4' -178.9(3) . . . . ?
C7A' C3A' C4' C5' -0.3(4) . . . . ?
C3' C3A' C4' C5' -176.9(3) . . . . ?
C3A' C4' C5' O5' 176.1(3) . . . . ?
C3A' C4' C5' C6' -1.7(4) . . . . ?
C4' C5' O5' C8' 10.3(4) . . . . ?
C6' C5' O5' C8' -171.8(3) . . . . ?
O5' C5' C6' O6' 3.6(4) . . . . ?
C4' C5' C6' O6' -178.3(3) . . . . ?
O5' C5' C6' C7' -176.2(3) . . . . ?
C4' C5' C6' C7' 1.9(4) . . . . ?
O6' C6' C7' C7A' -179.8(3) . . . . ?
C5' C6' C7' C7A' 0.0(4) . . . . ?
C6' C7' C7A' C3A' -2.1(4) . . . . ?
C6' C7' C7A' O1' 179.8(3) . . . . ?
C4' C3A' C7A' C7' 2.3(4) . . . . ?
C3' C3A' C7A' C7' 179.6(3) . . . . ?
C4' C3A' C7A' O1' -179.4(2) . . . . ?
C3' C3A' C7A' O1' -2.1(3) . . . . ?
C2' O1' C7A' C7' 176.8(3) . . . . ?
C2' O1' C7A' C3A' -1.5(3) . . . . ?
C5' O5' C8' C9' -170.6(2) . . . . ?
O5' C8' C9' C10' -4.1(4) . . . . ?
O3' P3' C12' C17' -11.8(3) . . . . ?
N3' P3' C12' C17' -134.8(3) . . . . ?
C18' P3' C12' C17' 114.2(3) . . . . ?
O3' P3' C12' C13' 170.2(2) . . . . ?
N3' P3' C12' C13' 47.1(3) . . . . ?
C18' P3' C12' C13' -63.9(3) . . . . ?
C17' C12' C13' C14' -1.4(5) . . . . ?
P3' C12' C13' C14' 176.7(2) . . . . ?
C12' C13' C14' C15' 0.9(5) . . . . ?
C13' C14' C15' C16' 0.7(5) . . . . ?
C14' C15' C16' C17' -1.7(6) . . . . ?
C13' C12' C17' C16' 0.4(5) . . . . ?
P3' C12' C17' C16' -177.7(3) . . . . ?
C15' C16' C17' C12' 1.2(5) . . . . ?
O3' P3' C18' C19' -78.7(3) . . . . ?
N3' P3' C18' C19' 44.5(3) . . . . ?
C12' P3' C18' C19' 158.9(2) . . . . ?
O3' P3' C18' C23' 97.9(2) . . . . ?
N3' P3' C18' C23' -138.8(2) . . . . ?
C12' P3' C18' C23' -24.5(3) . . . . ?
C23' C18' C19' C20' 0.0(4) . . . . ?
P3' C18' C19' C20' 176.6(2) . . . . ?
C18' C19' C20' C21' 0.1(5) . . . . ?
C19' C20' C21' C22' -0.3(5) . . . . ?
C20' C21' C22' C23' 0.5(5) . . . . ?
C21' C22' C23' C18' -0.4(5) . . . . ?
C19' C18' C23' C22' 0.2(4) . . . . ?
P3' C18' C23' C22' -176.5(2) . . . . ?
